data_7130234
loop_
_publ_author_name
'Van Hoof, Max'
'Bynens, Lize'
'Daelemans, Brent'
'Rodriguez Gonzalez, Miriam Candelaria'
'Van Meervelt, Luc'
'De Feyter, Steven'
'Dehaen, Wim'

_publ_section_title
;
 Octahydropyrimido[4,5-g]quinazoline-5,10-diones: Their multicomponent
 synthesis, self-assembly on graphite and electrochemistry
;
_journal_name_full 'Chemical Communications'
_journal_paper_doi 10.1039/D2CC02070J
_journal_year 2022
_chemical_formula_moiety 'C34 H44 N4 O2'
_chemical_formula_sum 'C34 H44 N4 O2'
_chemical_formula_weight 540.73
_space_group_crystal_system triclinic
_space_group_IT_number 2
_space_group_name_Hall '-P 1'
_space_group_name_H-M_alt 'P -1'
_atom_sites_solution_hydrogens geom
_atom_sites_solution_primary dual
_audit_creation_date 2021-12-15
_audit_creation_method
;
Olex2 1.3
(compiled 2020.11.12 svn.r5f609507 for OlexSys, GUI svn.r6408)
;
_audit_update_record
;
2022-03-30 deposited with the CCDC.	2022-06-16 downloaded from the CCDC.
;
_cell_angle_alpha 94.653(4)
_cell_angle_beta 93.966(4)
_cell_angle_gamma 105.856(4)
_cell_formula_units_Z 1
_cell_length_a 5.8021(2)
_cell_length_b 9.3374(5)
_cell_length_c 14.8870(7)
_cell_measurement_reflns_used 3716
_cell_measurement_temperature 294(2)
_cell_measurement_theta_max 26.4540
_cell_measurement_theta_min 3.3770
_cell_volume 769.77(6)
_computing_cell_refinement 'CrysAlisPro 1.171.40.25a (Rigaku OD, 2018)'
_computing_data_collection 'CrysAlisPro 1.171.40.25a (Rigaku OD, 2018)'
_computing_data_reduction 'CrysAlisPro 1.171.40.25a (Rigaku OD, 2018)'
_computing_molecular_graphics 'Olex2 1.3 (Dolomanov et al., 2009)'
_computing_publication_material 'Olex2 1.3 (Dolomanov et al., 2009)'
_computing_structure_refinement 'SHELXL 2016/4 (Sheldrick, 2015)'
_computing_structure_solution 'SHELXT 2014/5 (Sheldrick, 2014)'
_diffrn_ambient_temperature 294(2)
_diffrn_detector 'CCD plate'
_diffrn_detector_area_resol_mean 15.9631
_diffrn_detector_type Eos
_diffrn_measured_fraction_theta_full 0.998
_diffrn_measured_fraction_theta_max 0.998
_diffrn_measurement_details
;
List of Runs (angles in degrees, time in seconds):

  # Type    Start    End  Width  t~exp~   \w     \q     \k     \f   Frames
#--------------------------------------------------------------------------
  1  \w    -42.00  55.00   1.00   30.00    --  -17.00  38.00  30.00   97
  2  \w    -20.00  25.00   1.00   30.00    --  -17.00 -99.00 150.00   45
  3  \w    -89.00   9.00   1.00   30.00    --  -17.00 -38.00-150.00   98
  4  \w    -20.00  25.00   1.00   30.00    --  -17.00 -99.00 -30.00   45
  5  \w    -38.00  52.00   1.00   30.00    --  -17.00  57.00 150.00   90
  6  \w    -87.00  13.00   1.00   30.00    --  -17.00 -77.00  90.00  100
  7  \w    -86.00   4.00   1.00   30.00    --  -17.00 -57.00   0.00   90
  8  \w    -89.00   9.00   1.00   30.00    --  -17.00 -38.00  90.00   98
  9  \w    -70.00   4.00   1.00   30.00    --  -17.00 118.00-154.00   74
 10  \w     -4.00  72.00   1.00   30.00    --   18.87-118.00 119.00   76
 11  \w     35.00  95.00   1.00   30.00    --   18.87 178.00   0.00   60
 12  \w     -3.00  88.00   1.00   30.00    --   18.87  57.00  30.00   91
 13  \w    -20.00  61.00   1.00   30.00    --   18.87 -99.00-120.00   81
;
_diffrn_measurement_device 'four-circle diffractometer'
_diffrn_measurement_device_type 'SuperNova, Single source at offset/far, Eos'
_diffrn_measurement_method '\w scans'
_diffrn_orient_matrix_type 'CrysAlisPro convention (1999,Acta A55,543-557)'
_diffrn_orient_matrix_UB_11 -0.0164714000
_diffrn_orient_matrix_UB_12 0.0160208000
_diffrn_orient_matrix_UB_13 -0.0453761000
_diffrn_orient_matrix_UB_21 0.0405250000
_diffrn_orient_matrix_UB_22 0.0777664000
_diffrn_orient_matrix_UB_23 0.0144279000
_diffrn_orient_matrix_UB_31 0.1199368000
_diffrn_orient_matrix_UB_32 -0.0003751000
_diffrn_orient_matrix_UB_33 -0.0062377000
_diffrn_radiation_monochromator mirror
_diffrn_radiation_probe x-ray
_diffrn_radiation_type 'Mo K\a'
_diffrn_radiation_wavelength 0.71073
_diffrn_reflns_av_R_equivalents 0.0325
_diffrn_reflns_av_unetI/netI 0.0338
_diffrn_reflns_Laue_measured_fraction_full 0.998
_diffrn_reflns_Laue_measured_fraction_max 0.998
_diffrn_reflns_limit_h_max 7
_diffrn_reflns_limit_h_min -7
_diffrn_reflns_limit_k_max 11
_diffrn_reflns_limit_k_min -11
_diffrn_reflns_limit_l_max 18
_diffrn_reflns_limit_l_min -18
_diffrn_reflns_number 15763
_diffrn_reflns_point_group_measured_fraction_full 0.998
_diffrn_reflns_point_group_measured_fraction_max 0.998
_diffrn_reflns_theta_full 25.242
_diffrn_reflns_theta_max 26.368
_diffrn_reflns_theta_min 2.539
_diffrn_source 'micro-focus sealed X-ray tube'
_diffrn_source_type 'SuperNova (Mo) X-ray Source'
_exptl_absorpt_coefficient_mu 0.073
_exptl_absorpt_correction_T_max 1.00000
_exptl_absorpt_correction_T_min 0.74624
_exptl_absorpt_correction_type multi-scan
_exptl_absorpt_process_details
;
CrysAlisPro 1.171.40.25a (Rigaku Oxford Diffraction, 2018)
Empirical absorption correction using spherical harmonics,
 implemented in SCALE3 ABSPACK scaling algorithm.
;
_exptl_crystal_colour black
_exptl_crystal_colour_primary black
_exptl_crystal_density_diffrn 1.166
_exptl_crystal_description needle
_exptl_crystal_F_000 292
_exptl_crystal_size_max 0.3
_exptl_crystal_size_mid 0.15
_exptl_crystal_size_min 0.1
_refine_diff_density_max 0.183
_refine_diff_density_min -0.170
_refine_diff_density_rms 0.036
_refine_ls_extinction_method none
_refine_ls_goodness_of_fit_ref 1.073
_refine_ls_hydrogen_treatment constr
_refine_ls_matrix_type full
_refine_ls_number_parameters 191
_refine_ls_number_reflns 3143
_refine_ls_number_restraints 22
_refine_ls_restrained_S_all 1.078
_refine_ls_R_factor_all 0.1022
_refine_ls_R_factor_gt 0.0642
_refine_ls_shift/su_max 0.000
_refine_ls_shift/su_mean 0.000
_refine_ls_structure_factor_coef Fsqd
_refine_ls_weighting_details 'w=1/[\s^2^(Fo^2^)+(0.0794P)^2^+0.1853P] where P=(Fo^2^+2Fc^2^)/3'
_refine_ls_weighting_scheme calc
_refine_ls_wR_factor_gt 0.1721
_refine_ls_wR_factor_ref 0.1977
_reflns_Friedel_coverage 0.000
_reflns_number_gt 1925
_reflns_number_total 3143
_reflns_threshold_expression 'I > 2\s(I)'
_cod_data_source_file d2cc02070j2.cif
_cod_data_source_block wdh1114
_cod_database_code 7130234
_shelx_shelxl_version_number 2016/4
_chemical_oxdiff_formula 'C34 H44 N4 O2'
_chemical_oxdiff_usercomment WDH-MVH-CBCH
_shelx_space_group_comment
;
The symmetry employed for this shelxl refinement is uniquely defined
by the following loop, which should always be used as a source of
symmetry information in preference to the above space-group names.
They are only intended as comments.
;
_shelx_estimated_absorpt_t_max 0.993
_shelx_estimated_absorpt_t_min 0.978
_diffrn_oxdiff_ac4_digest_frames
;
01756e854d19d9ed70e8af146addf3dc1d000270ccc
;
_reflns_odcompleteness_completeness 99.94
_reflns_odcompleteness_iscentric 1
_reflns_odcompleteness_theta 26.32
_olex2_refinement_description
;
1. Fixed Uiso
 At 1.2 times of:
  All C(H) groups, All C(H,H) groups, All C(H,H,H,H) groups
 At 1.5 times of:
  All C(H,H,H) groups
2. Restrained distances
 C11-C12A = C11-C12B
 1.5 with sigma of 0.01
3. Rigid bond restraints
 C11, C12A, C12B
 with sigma for 1-2 distances of 0.01 and sigma for 1-3 distances of 0.01
4. Uiso/Uaniso restraints and constraints
C11 \\sim C12A \\sim C12B: within 2A with sigma of 0.04 and sigma for terminal
atoms of 0.08 within 2A
5. Others
 Sof(H11C)=Sof(H11D)=Sof(C12B)=Sof(H12D)=Sof(H12E)=Sof(H12F)=1-FVAR(1)
 Sof(H11A)=Sof(H11B)=Sof(C12A)=Sof(H12A)=Sof(H12B)=Sof(H12C)=FVAR(1)
6.a Secondary CH2 refined with riding coordinates:
 C2(H2A,H2B), C4(H4A,H4B), C7(H7A,H7B), C8(H8A,H8B), C9(H9A,H9B), C10(H10A,
 H10B), C11(H11A,H11B), C11(H11C,H11D)
6.b Me refined with riding coordinates:
 C12A(H12A,H12B,H12C), C12B(H12D,H12E,H12F)
6.c Aromatic/amide H refined with riding coordinates:
 C14(H14), C15(H15), C16(H16), C17(H17), C18(H18)
;
_olex2_submission_original_sample_id WDH-MVH-CBCH
_olex2_submission_special_instructions 'No special instructions were received'
_oxdiff_exptl_absorpt_empirical_details
;
Empirical correction (ABSPACK) includes:
- Absorption correction using spherical harmonics
- Frame scaling
;
_oxdiff_exptl_absorpt_empirical_full_max 1.451
_oxdiff_exptl_absorpt_empirical_full_min 0.673

loop_
_space_group_symop_operation_xyz
'x, y, z'
'-x, -y, -z'

loop_
_atom_site_label
_atom_site_type_symbol
_atom_site_fract_x
_atom_site_fract_y
_atom_site_fract_z
_atom_site_U_iso_or_equiv
_atom_site_adp_type
_atom_site_occupancy
_atom_site_site_symmetry_order
_atom_site_calc_flag
_atom_site_refinement_flags_posn
_atom_site_refinement_flags_adp
_atom_site_refinement_flags_occupancy
_atom_site_disorder_assembly
_atom_site_disorder_group
N1 N 0.7817(3) 0.3828(2) 0.38647(13) 0.0575(5) Uani 1 1 d . . . . .
C2 C 0.7536(4) 0.2199(3) 0.37773(19) 0.0687(7) Uani 1 1 d . . . . .
H2A H 0.790626 0.190310 0.317680 0.082 Uiso 1 1 calc R U . . .
H2B H 0.870215 0.199627 0.421119 0.082 Uiso 1 1 calc R U . . .
N3 N 0.5197(4) 0.1300(2) 0.39169(14) 0.0614(5) Uani 1 1 d . . . . .
C4 C 0.4534(5) 0.1777(2) 0.48012(16) 0.0636(7) Uani 1 1 d . . . . .
H4A H 0.556747 0.155489 0.527855 0.076 Uiso 1 1 calc R U . . .
H4B H 0.288443 0.123175 0.486913 0.076 Uiso 1 1 calc R U . . .
C5 C 0.4786(4) 0.3432(2) 0.48831(14) 0.0505(5) Uani 1 1 d . . . . .
C6 C 0.6422(4) 0.4364(2) 0.44109(14) 0.0495(5) Uani 1 1 d . . . . .
C7 C 1.0012(4) 0.4688(3) 0.35071(17) 0.0677(7) Uani 1 1 d . . . . .
H7A H 1.122125 0.415135 0.356207 0.081 Uiso 1 1 calc R U . . .
H7B H 1.062789 0.564286 0.387435 0.081 Uiso 1 1 calc R U . . .
C8 C 0.9642(4) 0.4970(3) 0.25337(17) 0.0715(7) Uani 1 1 d . . . . .
H8A H 0.840115 0.548175 0.246910 0.086 Uiso 1 1 calc R U . . .
H8B H 0.909797 0.402114 0.215750 0.086 Uiso 1 1 calc R U . . .
C9 C 1.1945(5) 0.5911(4) 0.2215(2) 0.0901(9) Uani 1 1 d . . . . .
H9A H 1.250020 0.684853 0.260230 0.108 Uiso 1 1 calc R U . . .
H9B H 1.317256 0.538916 0.227452 0.108 Uiso 1 1 calc R U . . .
C10 C 1.1643(7) 0.6245(5) 0.1243(2) 0.1206(14) Uani 1 1 d . . . . .
H10A H 1.130697 0.531383 0.085304 0.145 Uiso 1 1 calc R U . . .
H10B H 1.025079 0.662405 0.116669 0.145 Uiso 1 1 calc R U . . .
C11 C 1.3712(8) 0.7323(6) 0.0938(3) 0.1554(19) Uani 1 1 d D U . . .
H11A H 1.407387 0.824565 0.133739 0.186 Uiso 0.798(11) 1 calc R U P A 1
H11B H 1.509449 0.693178 0.099968 0.186 Uiso 0.798(11) 1 calc R U P A 1
H11C H 1.481165 0.789801 0.144244 0.186 Uiso 0.202(11) 1 calc R U P A 2
H11D H 1.321668 0.799783 0.055394 0.186 Uiso 0.202(11) 1 calc R U P A 2
C12A C 1.3400(12) 0.7674(9) 0.0006(3) 0.184(5) Uani 0.798(11) 1 d D U P A 1
H12A H 1.483827 0.838465 -0.013179 0.276 Uiso 0.798(11) 1 calc R U P A 1
H12B H 1.309081 0.677619 -0.039988 0.276 Uiso 0.798(11) 1 calc R U P A 1
H12C H 1.206790 0.809301 -0.006141 0.276 Uiso 0.798(11) 1 calc R U P A 1
C12B C 1.478(5) 0.626(4) 0.042(3) 0.253(18) Uani 0.202(11) 1 d D U P A 2
H12D H 1.619694 0.681289 0.016594 0.379 Uiso 0.202(11) 1 calc R U P A 2
H12E H 1.520523 0.559037 0.081282 0.379 Uiso 0.202(11) 1 calc R U P A 2
H12F H 1.362778 0.568910 -0.006593 0.379 Uiso 0.202(11) 1 calc R U P A 2
C13 C 0.3360(4) 0.0982(2) 0.31910(16) 0.0586(6) Uani 1 1 d . . . . .
C14 C 0.1264(5) -0.0157(3) 0.32500(18) 0.0672(7) Uani 1 1 d . . . . .
H14 H 0.109866 -0.066467 0.376449 0.081 Uiso 1 1 calc R U . . .
C15 C -0.0550(5) -0.0540(3) 0.2565(2) 0.0777(8) Uani 1 1 d . . . . .
H15 H -0.194102 -0.129707 0.262014 0.093 Uiso 1 1 calc R U . . .
C16 C -0.0341(6) 0.0184(4) 0.1795(2) 0.0897(9) Uani 1 1 d . . . . .
H16 H -0.157491 -0.008313 0.132688 0.108 Uiso 1 1 calc R U . . .
C17 C 0.1728(6) 0.1313(4) 0.1725(2) 0.0922(10) Uani 1 1 d . . . . .
H17 H 0.188739 0.180728 0.120480 0.111 Uiso 1 1 calc R U . . .
C18 C 0.3552(5) 0.1713(3) 0.24149(18) 0.0751(8) Uani 1 1 d . . . . .
H18 H 0.492912 0.248151 0.236036 0.090 Uiso 1 1 calc R U . . .
C19 C 0.3408(4) 0.3986(2) 0.55024(15) 0.0537(6) Uani 1 1 d . . . . .
O20 O 0.2128(4) 0.3142(2) 0.59805(13) 0.0861(6) Uani 1 1 d . . . . .

loop_
_atom_site_aniso_label
_atom_site_aniso_U_11
_atom_site_aniso_U_22
_atom_site_aniso_U_33
_atom_site_aniso_U_23
_atom_site_aniso_U_13
_atom_site_aniso_U_12
N1 0.0546(11) 0.0497(12) 0.0678(12) 0.0060(9) 0.0061(9) 0.0143(9)
C2 0.0693(16) 0.0556(16) 0.0845(18) 0.0024(13) 0.0010(13) 0.0258(13)
N3 0.0723(13) 0.0412(11) 0.0717(13) 0.0042(9) 0.0036(11) 0.0187(10)
C4 0.0863(17) 0.0389(13) 0.0659(15) 0.0124(11) 0.0025(13) 0.0172(12)
C5 0.0623(13) 0.0365(12) 0.0518(12) 0.0105(9) -0.0001(10) 0.0122(10)
C6 0.0524(12) 0.0423(12) 0.0516(12) 0.0066(9) -0.0042(10) 0.0112(10)
C7 0.0534(13) 0.0740(18) 0.0728(17) 0.0056(13) 0.0026(12) 0.0143(12)
C8 0.0660(16) 0.0751(19) 0.0683(17) 0.0057(13) 0.0077(13) 0.0112(13)
C9 0.0802(19) 0.086(2) 0.091(2) 0.0031(17) 0.0220(16) 0.0008(16)
C10 0.119(3) 0.127(3) 0.085(2) 0.009(2) 0.028(2) -0.022(2)
C11 0.129(4) 0.176(5) 0.128(4) 0.033(3) 0.024(3) -0.021(3)
C12A 0.175(6) 0.215(9) 0.099(4) 0.053(4) 0.016(4) -0.062(6)
C12B 0.13(2) 0.24(4) 0.36(4) -0.03(3) 0.04(3) 0.03(2)
C13 0.0695(15) 0.0400(13) 0.0666(15) 0.0016(11) 0.0082(12) 0.0166(11)
C14 0.0792(17) 0.0456(14) 0.0744(17) 0.0091(12) 0.0097(14) 0.0122(13)
C15 0.0789(18) 0.0539(17) 0.090(2) 0.0045(14) 0.0080(16) 0.0017(13)
C16 0.085(2) 0.081(2) 0.086(2) 0.0019(17) -0.0067(16) 0.0010(17)
C17 0.096(2) 0.094(2) 0.0718(19) 0.0207(16) 0.0021(17) 0.0002(18)
C18 0.0754(17) 0.0656(17) 0.0742(18) 0.0128(14) 0.0045(14) 0.0020(14)
C19 0.0658(14) 0.0383(12) 0.0540(13) 0.0122(10) 0.0026(11) 0.0080(10)
O20 0.1221(16) 0.0499(11) 0.0876(13) 0.0212(9) 0.0455(12) 0.0133(10)

loop_
_atom_type_symbol
_atom_type_description
_atom_type_scat_dispersion_real
_atom_type_scat_dispersion_imag
_atom_type_scat_source
C C 0.0033 0.0016 'International Tables Vol C Tables 4.2.6.8 and 6.1.1.4'
H H 0.0000 0.0000 'International Tables Vol C Tables 4.2.6.8 and 6.1.1.4'
N N 0.0061 0.0033 'International Tables Vol C Tables 4.2.6.8 and 6.1.1.4'
O O 0.0106 0.0060 'International Tables Vol C Tables 4.2.6.8 and 6.1.1.4'

loop_
_geom_angle_atom_site_label_1
_geom_angle_atom_site_label_2
_geom_angle_atom_site_label_3
_geom_angle
_geom_angle_site_symmetry_1
_geom_angle_site_symmetry_3
_geom_angle_publ_flag
H12Aa C12Aa H12B 109.5 . . ?
H12Aa C12Aa H12C 109.5 . . ?
C6 N1 C2 118.24(19) . . ?
H12Ba C12Aa H12C 109.5 . . ?
H12Db C12Bb H12E 109.5 . . ?
H12Eb C12Bb H12F 109.5 . . ?
C6 N1 C7 127.0(2) . . ?
C7 N1 C2 112.97(19) . . ?
N1 C2 H2A 108.6 . . ?
N1 C2 H2B 108.6 . . ?
H2A C2 H2B 107.6 . . ?
N3 C2 N1 114.57(19) . . ?
N3 C2 H2A 108.6 . . ?
N3 C2 H2B 108.6 . . ?
H12Db C12Bb H12F 109.5 . . ?
C12Aa C11 C10 115.4(4) . . ?
C12Aa C11 H11A 108.4 . . ?
C12Aa C11 H11B 108.4 . . ?
H11Aa C11 H11B 107.5 . . ?
C12Bb C11 H11C 111.9 . . ?
H11Cb C11 H11D 109.6 . . ?
C12Bb C11 H11D 111.9 . . ?
C2 N3 C4 109.9(2) . . ?
C13 N3 C2 118.4(2) . . ?
C13 N3 C4 115.90(19) . . ?
N3 C4 H4A 109.6 . . ?
N3 C4 H4B 109.6 . . ?
N3 C4 C5 110.08(18) . . ?
H4A C4 H4B 108.2 . . ?
C5 C4 H4A 109.6 . . ?
C5 C4 H4B 109.6 . . ?
C6 C5 C4 120.2(2) . . ?
C6 C5 C19 122.1(2) . . ?
C19 C5 C4 117.61(19) . . ?
N1 C6 C5 121.3(2) . . ?
N1 C6 C19 120.1(2) . 2_666 ?
C5 C6 C19 118.6(2) . 2_666 ?
N1 C7 H7A 108.8 . . ?
N1 C7 H7B 108.8 . . ?
N1 C7 C8 113.8(2) . . ?
H7A C7 H7B 107.7 . . ?
C8 C7 H7A 108.8 . . ?
C8 C7 H7B 108.8 . . ?
C7 C8 H8A 109.4 . . ?
C7 C8 H8B 109.4 . . ?
C7 C8 C9 111.3(2) . . ?
H8A C8 H8B 108.0 . . ?
C9 C8 H8A 109.4 . . ?
C9 C8 H8B 109.4 . . ?
C8 C9 H9A 109.0 . . ?
C8 C9 H9B 109.0 . . ?
H9A C9 H9B 107.8 . . ?
C10 C9 C8 113.1(3) . . ?
C10 C9 H9A 109.0 . . ?
C10 C9 H9B 109.0 . . ?
C9 C10 H10A 108.4 . . ?
C9 C10 H10B 108.4 . . ?
H10A C10 H10B 107.5 . . ?
C11 C10 C9 115.4(3) . . ?
C11 C10 H10A 108.4 . . ?
C11 C10 H10B 108.4 . . ?
C10 C11 H11A 108.4 . . ?
C10 C11 H11B 108.4 . . ?
C10 C11 H11C 111.9 . . ?
C10 C11 H11D 111.9 . . ?
C10 C11 C12B 99.5(16) . . ?
C14 C13 N3 118.2(2) . . ?
C18 C13 N3 123.7(2) . . ?
C18 C13 C14 118.0(2) . . ?
C13 C14 H14 119.5 . . ?
C15 C14 C13 121.1(2) . . ?
C15 C14 H14 119.5 . . ?
C14 C15 H15 119.7 . . ?
C14 C15 C16 120.6(3) . . ?
C16 C15 H15 119.7 . . ?
C15 C16 H16 120.5 . . ?
C15 C16 C17 119.1(3) . . ?
C17 C16 H16 120.5 . . ?
C16 C17 H17 119.7 . . ?
C18 C17 C16 120.7(3) . . ?
C18 C17 H17 119.7 . . ?
C13 C18 H18 119.7 . . ?
C17 C18 C13 120.6(3) . . ?
C17 C18 H18 119.7 . . ?
C5 C19 C6 119.07(19) . 2_666 ?
O20 C19 C5 120.6(2) . . ?
O20 C19 C6 120.3(2) . 2_666 ?
C11 C12Aa H12A 109.5 . . ?
C11 C12Aa H12B 109.5 . . ?
C11 C12Aa H12C 109.5 . . ?
C11 C12Bb H12D 109.5 . . ?
C11 C12Bb H12E 109.5 . . ?
C11 C12Bb H12F 109.5 . . ?

loop_
_geom_bond_atom_site_label_1
_geom_bond_atom_site_label_2
_geom_bond_distance
_geom_bond_site_symmetry_2
_geom_bond_publ_flag
N1 C2 1.478(3) . ?
N1 C6 1.346(3) . ?
N1 C7 1.468(3) . ?
C12Aa H12A 0.9600 . ?
C12Aa H12B 0.9600 . ?
C12Aa H12C 0.9600 . ?
C12Bb H12D 0.9600 . ?
C12Bb H12E 0.9600 . ?
C12Bb H12F 0.9600 . ?
C2 H2A 0.9700 . ?
C2 H2B 0.9700 . ?
C2 N3 1.426(3) . ?
N3 C4 1.466(3) . ?
N3 C13 1.417(3) . ?
C4 H4A 0.9700 . ?
C4 H4B 0.9700 . ?
C4 C5 1.506(3) . ?
C5 C6 1.376(3) . ?
C5 C19 1.417(3) . ?
C6 C19 1.511(3) 2_666 ?
C7 H7A 0.9700 . ?
C7 H7B 0.9700 . ?
C7 C8 1.505(3) . ?
C8 H8A 0.9700 . ?
C8 H8B 0.9700 . ?
C8 C9 1.516(4) . ?
C9 H9A 0.9700 . ?
C9 H9B 0.9700 . ?
C9 C10 1.513(5) . ?
C10 H10A 0.9700 . ?
C10 H10B 0.9700 . ?
C10 C11 1.466(5) . ?
C11 H11A 0.9700 . ?
C11 H11B 0.9700 . ?
C11 H11C 0.9700 . ?
C11 H11D 0.9700 . ?
C11 C12A 1.461(6) . ?
C11 C12B 1.503(10) . ?
C13 C14 1.393(3) . ?
C13 C18 1.385(3) . ?
C14 H14 0.9300 . ?
C14 C15 1.365(4) . ?
C15 H15 0.9300 . ?
C15 C16 1.373(4) . ?
C16 H16 0.9300 . ?
C16 C17 1.381(4) . ?
C17 H17 0.9300 . ?
C17 C18 1.374(4) . ?
C18 H18 0.9300 . ?
C19 C6 1.511(3) 2_666 ?
C19 O20 1.234(3) . ?

loop_
_geom_torsion_atom_site_label_1
_geom_torsion_atom_site_label_2
_geom_torsion_atom_site_label_3
_geom_torsion_atom_site_label_4
_geom_torsion
_geom_torsion_site_symmetry_1
_geom_torsion_site_symmetry_2
_geom_torsion_site_symmetry_3
_geom_torsion_site_symmetry_4
_geom_torsion_publ_flag
N1 C2 N3 C4 -55.4(3) . . . . ?
N1 C2 N3 C13 81.0(3) . . . . ?
N1 C7 C8 C9 177.8(2) . . . . ?
C2 N1 C6 C5 0.5(3) . . . . ?
C2 N1 C6 C19 -178.05(18) . . . 2_666 ?
C2 N1 C7 C8 93.0(3) . . . . ?
C2 N3 C4 C5 53.7(2) . . . . ?
C2 N3 C13 C14 165.5(2) . . . . ?
C2 N3 C13 C18 -12.8(3) . . . . ?
N3 C4 C5 C6 -27.9(3) . . . . ?
N3 C4 C5 C19 156.3(2) . . . . ?
N3 C13 C14 C15 -178.6(2) . . . . ?
N3 C13 C18 C17 177.9(3) . . . . ?
C4 N3 C13 C14 -60.7(3) . . . . ?
C4 N3 C13 C18 121.0(3) . . . . ?
C4 C5 C6 N1 0.4(3) . . . . ?
C4 C5 C6 C19 178.94(19) . . . 2_666 ?
C4 C5 C19 C6 -178.81(18) . . . 2_666 ?
C4 C5 C19 O20 2.8(3) . . . . ?
C6 N1 C2 N3 27.9(3) . . . . ?
C6 N1 C7 C8 -102.5(3) . . . . ?
C6 C5 C19 C6 5.4(3) . . . 2_666 ?
C6 C5 C19 O20 -173.0(2) . . . . ?
C7 N1 C2 N3 -166.1(2) . . . . ?
C7 N1 C6 C5 -163.3(2) . . . . ?
C7 N1 C6 C19 18.2(3) . . . 2_666 ?
C7 C8 C9 C10 -179.0(3) . . . . ?
C8 C9 C10 C11 171.7(4) . . . . ?
C9 C10 C11 C12Aa -178.6(6) . . . . ?
C9 C10 C11 C12Bb 101(2) . . . . ?
C13 N3 C4 C5 -83.8(2) . . . . ?
C13 C14 C15 C16 0.6(4) . . . . ?
C14 C13 C18 C17 -0.4(4) . . . . ?
C14 C15 C16 C17 -0.4(5) . . . . ?
C15 C16 C17 C18 -0.2(5) . . . . ?
C16 C17 C18 C13 0.6(5) . . . . ?
C18 C13 C14 C15 -0.2(4) . . . . ?
C19 C5 C6 N1 176.08(19) . . . . ?
C19 C5 C6 C19 -5.4(3) . . . 2_666 ?
